data_2102111
loop_
_publ_author_name
'Hosomi, Hiroyuki'
'Ito, Yoshikatsu'
'Ohba, Shigeru'

_publ_section_title
;
 Crystal-to-crystal photodimerization of <i>trans</i>-cinnamamides
;
_journal_issue 4
_journal_name_full 'Acta Crystallographica Section B'
_journal_page_first 682
_journal_page_last 689
_journal_paper_doi 10.1107/S0108768100002329
_journal_volume 56
_journal_year 2000
_chemical_formula_moiety 'C18 H16 Cl2 N2 O2 '
_chemical_formula_sum 'C18 H16 Cl2 N2 O2'
_chemical_formula_weight 363.24
_space_group_IT_number 2
_symmetry_cell_setting triclinic
_symmetry_space_group_name_Hall '-P 1'
_symmetry_space_group_name_H-M 'P -1'
_cell_angle_alpha 91.86(4)
_cell_angle_beta 93.04(4)
_cell_angle_gamma 93.21(3)
_cell_formula_units_Z 2
_cell_length_a 8.733(3)
_cell_length_b 18.578(9)
_cell_length_c 5.210(3)
_cell_measurement_reflns_used 25
_cell_measurement_temperature 298.0(10)
_cell_measurement_theta_max 14.4
_cell_measurement_theta_min 10.8
_cell_volume 842.2(7)
_computing_cell_refinement 'MSC/AFC Diffractometer Control Software'
_computing_data_collection
;MSC/AFC Diffractometer Control Software
(Molecular Structure Corporation, 1993)
;
_computing_data_reduction
;TEXSAN
(Molecular Structure Corporation, 1998)
;
_computing_molecular_graphics 'ORTEP-II (Johnson, 1976)'
_computing_publication_material TEXSAN
_computing_structure_refinement 'SHELXL97 (Sheldrick, 1997)'
_computing_structure_solution 'SIR92 (Altomare et al., 1994)'
_diffrn_measurement_device_type 'Rigaku AFC7R'
_diffrn_measurement_method \q-2\q
_diffrn_radiation_type 'Mo K\a'
_diffrn_radiation_wavelength .71073
_diffrn_reflns_av_R_equivalents .029
_diffrn_reflns_limit_h_max 10
_diffrn_reflns_limit_h_min 0
_diffrn_reflns_limit_k_max 22
_diffrn_reflns_limit_k_min -22
_diffrn_reflns_limit_l_max 6
_diffrn_reflns_limit_l_min -6
_diffrn_reflns_number 3320
_diffrn_reflns_theta_max 25.0
_diffrn_reflns_theta_min 2.5
_diffrn_standards_decay_% 0
_diffrn_standards_interval_count 150
_diffrn_standards_number 3
_exptl_absorpt_coefficient_mu .398
_exptl_absorpt_correction_T_max .980
_exptl_absorpt_correction_T_min .868
_exptl_absorpt_correction_type \Y-scan
_exptl_absorpt_process_details '(North et al., 1968)'
_exptl_crystal_colour colourless
_exptl_crystal_density_diffrn 1.432
_exptl_crystal_density_method 'not measured'
_exptl_crystal_description needle
_exptl_crystal_size_max .4
_exptl_crystal_size_mid .1
_exptl_crystal_size_min .05
_refine_diff_density_max .85
_refine_diff_density_min -.39
_refine_ls_extinction_method none
_refine_ls_goodness_of_fit_ref 1.60
_refine_ls_hydrogen_treatment noref
_refine_ls_number_parameters 217
_refine_ls_number_reflns 2961
_refine_ls_R_factor_gt .091
_refine_ls_shift/su_max .0001
_refine_ls_structure_factor_coef Fsqd
_refine_ls_weighting_details 'w = 1/[\s^2^(Fo^2^) + (0.0500P)^2^+0.0000P] where P=(Fo^2^+2Fc^2^)/3'
_refine_ls_weighting_scheme calc
_refine_ls_wR_factor_ref .221
_reflns_number_gt 1393
_reflns_number_total 2961
_reflns_threshold_expression 'I > 2\s(I)'
_cod_data_source_file oa0024.cif
_cod_data_source_block V
_cod_original_sg_symbol_H-M 'P -1         '
_cod_original_formula_sum 'C18 H16 Cl2 N2 O2 '
_cod_database_code 2102111

loop_
_symmetry_equiv_pos_as_xyz
x,y,z
-x,-y,-z

loop_
_atom_site_label
_atom_site_fract_x
_atom_site_fract_y
_atom_site_fract_z
_atom_site_U_iso_or_equiv
_atom_site_adp_type
_atom_site_calc_flag
_atom_site_occupancy
_atom_site_type_symbol
Cl1 .2471(3) .17870(10) -.1216(5) .0694(8) Uani d 1.00 Cl
Cl51 .9257(3) .31860(10) .7596(6) .0910(10) Uani d 1.00 Cl
O2 .8142(5) .4996(3) .6610(9) .0430(10) Uani d 1.00 O
O52 .1970(5) .0077(3) .6860(10) .0460(10) Uani d 1.00 O
N3 .8547(6) .5089(4) .2380(10) .050(2) Uani d 1.00 N
N53 .1389(7) .0325(4) .2750(10) .062(2) Uani d 1.00 N
C4 .7678(8) .5029(4) .4340(10) .035(2) Uani d 1.00 C
C5 .5967(7) .5025(4) .3680(10) .033(2) Uani d 1.00 C
C6 .5013(7) .4409(4) .5000(10) .037(2) Uani d 1.00 C
C7 .4305(7) .3791(4) .3350(10) .038(2) Uani d 1.00 C
C8 .5020(8) .3542(4) .126(2) .047(2) Uani d 1.00 C
C9 .4489(8) .2927(4) -.020(2) .049(2) Uani d 1.00 C
C10 .3162(9) .2564(4) .057(2) .046(2) Uani d 1.00 C
C11 .2410(8) .2789(4) .264(2) .049(2) Uani d 1.00 C
C12 .2974(8) .3401(4) .402(2) .047(2) Uani d 1.00 C
C54 .2360(7) .0217(4) .4680(10) .035(2) Uani d 1.00 C
C55 .4053(7) .0294(4) .4090(10) .038(2) Uani d 1.00 C
C56 .5191(7) .0450(4) .6430(10) .040(2) Uani d 1.00 C
C57 .6207(7) .1132(4) .6600(10) .039(2) Uani d 1.00 C
C58 .6154(8) .1666(4) .479(2) .051(2) Uani d 1.00 C
C59 .7120(9) .2294(4) .509(2) .055(2) Uani d 1.00 C
C60 .8118(9) .2389(4) .719(2) .056(2) Uani d 1.00 C
C61 .8216(9) .1869(5) .899(2) .059(2) Uani d 1.00 C
C62 .7265(8) .1239(4) .869(2) .052(2) Uani d 1.00 C
H3A .9672 .5099 .2671 .0581 Uiso calc 1.00 H
H3B .8142 .5120 .0640 .0581 Uiso calc 1.00 H
H5 .5736 .4997 .1778 .0366 Uiso calc 1.00 H
H6 .5712 .4209 .6282 .0422 Uiso calc 1.00 H
H8 .5977 .3793 .0774 .0496 Uiso calc 1.00 H
H9 .5004 .2758 -.1680 .0610 Uiso calc 1.00 H
H11 .1495 .2515 .3071 .0571 Uiso calc 1.00 H
H12 .2450 .3542 .5576 .0526 Uiso calc 1.00 H
H53A .0292 .0292 .2991 .0655 Uiso calc 1.00 H
H53B .1734 .0457 .1093 .0655 Uiso calc 1.00 H
H55 .4233 .0631 .2763 .0457 Uiso calc 1.00 H
H56 .4634 .0421 .7990 .0444 Uiso calc 1.00 H
H58 .5451 .1596 .3291 .0584 Uiso calc 1.00 H
H59 .7049 .2664 .3874 .0672 Uiso calc 1.00 H
H61 .8982 .1934 1.0404 .0702 Uiso calc 1.00 H
H62 .7328 .0880 1.0032 .0562 Uiso calc 1.00 H

loop_
_atom_site_aniso_label
_atom_site_aniso_U_11
_atom_site_aniso_U_22
_atom_site_aniso_U_33
_atom_site_aniso_U_12
_atom_site_aniso_U_13
_atom_site_aniso_U_23
Cl1 .073(2) .0470(10) .087(2) -.0060(10) .0070(10) -.0100(10)
Cl51 .065(2) .0590(10) .144(3) -.0190(10) .006(2) -.008(2)
O2 .033(3) .065(3) .031(3) .004(2) -.002(2) .005(3)
O52 .031(3) .060(3) .046(3) .000(2) .007(2) .005(3)
N3 .027(3) .090(5) .034(4) .007(3) .007(3) .000(4)
N53 .031(3) .103(6) .052(5) -.008(3) .002(3) .030(4)
C4 .039(4) .037(4) .029(4) .004(3) .000(4) -.001(3)
C5 .022(3) .047(4) .031(4) -.002(3) .000(3) .005(3)
C6 .025(3) .048(4) .038(4) .006(3) -.001(3) .010(4)
C7 .028(4) .043(4) .044(5) .005(3) .005(4) .010(4)
C8 .043(4) .053(5) .044(5) -.007(4) .007(4) .011(4)
C9 .039(4) .053(5) .058(6) .014(4) .012(4) .007(4)
C10 .044(4) .040(4) .054(6) .004(3) -.004(4) -.001(4)
C11 .043(4) .059(5) .045(5) -.008(4) .008(4) -.003(4)
C12 .035(4) .049(5) .055(5) -.006(4) .009(4) .007(4)
C54 .031(4) .037(4) .038(5) .005(3) -.001(4) .004(4)
C55 .030(4) .039(4) .043(5) -.004(3) .001(3) .010(4)
C56 .032(4) .048(4) .039(5) -.001(3) .003(4) .006(4)
C57 .022(3) .048(4) .047(5) .002(3) .005(3) .000(4)
C58 .044(4) .054(5) .053(5) -.003(4) -.001(4) .001(4)
C59 .057(5) .044(5) .063(6) .005(4) -.001(5) .004(4)
C60 .043(5) .047(5) .077(7) .000(4) .004(5) -.007(5)
C61 .043(4) .061(5) .072(7) -.005(4) -.011(4) -.002(5)
C62 .044(4) .061(5) .049(5) -.009(4) -.009(4) -.002(4)

loop_
_atom_type_symbol
_atom_type_description
_atom_type_scat_dispersion_real
_atom_type_scat_dispersion_imag
_atom_type_scat_source
C C .003 .002
;International Tables for Crystallography
(1992, Vol. C)
;
H H .000 .000
;International Tables for Crystallography
(1992, Vol. C)
;
Cl Cl .148 .159
;International Tables for Crystallography
(1992, Vol. C)
;
N N .006 .003
;International Tables for Crystallography
(1992, Vol. C)
;
O O .011 .006
;International Tables for Crystallography
(1992, Vol. C)
;

loop_
_geom_angle_atom_site_label_1
_geom_angle_atom_site_label_2
_geom_angle_atom_site_label_3
_geom_angle_site_symmetry_1
_geom_angle_site_symmetry_2
_geom_angle_site_symmetry_3
_geom_angle
_geom_angle_publ_flag
C4 N3 H3A 1_555 1_555 1_555 120 no
C4 N3 H3B 1_555 1_555 1_555 123 no
H3A N3 H3B 1_555 1_555 1_555 117 no
C54 N53 H53A 1_555 1_555 1_555 120 no
C54 N53 H53B 1_555 1_555 1_555 122 no
H53A N53 H53B 1_555 1_555 1_555 118 no
O2 C4 N3 1_555 1_555 1_555 125.5(6) yes
O2 C4 C5 1_555 1_555 1_555 119.3(6) yes
N3 C4 C5 1_555 1_555 1_555 115.2(6) yes
C4 C5 C6 1_555 1_555 1_555 113.5(5) yes
C4 C5 C6 1_555 1_555 2_666 119.7(5) yes
C4 C5 H5 1_555 1_555 1_555 112 no
C6 C5 C6 1_555 1_555 2_666 89.0(5) yes
C6 C5 H5 1_555 1_555 1_555 110 no
C6 C5 H5 2_666 1_555 1_555 111 no
C5 C6 C5 1_555 1_555 2_666 91.0(5) yes
C5 C6 C7 1_555 1_555 1_555 118.5(6) yes
C5 C6 H6 1_555 1_555 1_555 107 no
C5 C6 C7 2_666 1_555 1_555 122.5(5) yes
C5 C6 H6 2_666 1_555 1_555 110 no
C7 C6 H6 1_555 1_555 1_555 107 no
C6 C7 C8 1_555 1_555 1_555 120.8(6) yes
C6 C7 C12 1_555 1_555 1_555 121.7(7) yes
C8 C7 C12 1_555 1_555 1_555 117.3(6) yes
C7 C8 C9 1_555 1_555 1_555 123.1(7) yes
C7 C8 H8 1_555 1_555 1_555 119 no
C9 C8 H8 1_555 1_555 1_555 118 no
C8 C9 C10 1_555 1_555 1_555 116.9(7) yes
C8 C9 H9 1_555 1_555 1_555 122 no
C10 C9 H9 1_555 1_555 1_555 121 no
Cl1 C10 C9 1_555 1_555 1_555 118.0(6) yes
Cl1 C10 C11 1_555 1_555 1_555 119.8(6) yes
C9 C10 C11 1_555 1_555 1_555 122.2(7) yes
C10 C11 C12 1_555 1_555 1_555 119.0(7) yes
C10 C11 H11 1_555 1_555 1_555 118 no
C12 C11 H11 1_555 1_555 1_555 123 no
C7 C12 C11 1_555 1_555 1_555 121.5(7) yes
C7 C12 H12 1_555 1_555 1_555 120 no
C11 C12 H12 1_555 1_555 1_555 118 no
O52 C54 N53 1_555 1_555 1_555 123.7(6) yes
O52 C54 C55 1_555 1_555 1_555 121.1(6) yes
N53 C54 C55 1_555 1_555 1_555 115.2(6) yes
C54 C55 C56 1_555 1_555 1_555 115.7(6) yes
C54 C55 C56 1_555 1_555 2_656 114.2(5) yes
C54 C55 H55 1_555 1_555 1_555 112 no
C56 C55 C56 1_555 1_555 2_656 89.5(5) yes
C56 C55 H55 1_555 1_555 1_555 111 no
C56 C55 H55 2_656 1_555 1_555 113 no
C55 C56 C55 1_555 1_555 2_656 90.5(5) yes
C55 C56 C57 1_555 1_555 1_555 120.0(6) yes
C55 C56 H56 1_555 1_555 1_555 109 no
C55 C56 C57 2_656 1_555 1_555 118.6(5) yes
C55 C56 H56 2_656 1_555 1_555 109 no
C57 C56 H56 1_555 1_555 1_555 109 no
C56 C57 C58 1_555 1_555 1_555 123.9(6) yes
C56 C57 C62 1_555 1_555 1_555 118.3(7) yes
C58 C57 C62 1_555 1_555 1_555 117.8(6) yes
C57 C58 C59 1_555 1_555 1_555 120.8(7) yes
C57 C58 H58 1_555 1_555 1_555 119 no
C59 C58 H58 1_555 1_555 1_555 120 no
C58 C59 C60 1_555 1_555 1_555 119.9(8) yes
C58 C59 H59 1_555 1_555 1_555 120 no
C60 C59 H59 1_555 1_555 1_555 120 no
Cl51 C60 C59 1_555 1_555 1_555 119.2(7) yes
Cl51 C60 C61 1_555 1_555 1_555 120.0(7) yes
C59 C60 C61 1_555 1_555 1_555 120.8(7) yes
C60 C61 C62 1_555 1_555 1_555 119.7(8) yes
C60 C61 H61 1_555 1_555 1_555 119 no
C62 C61 H61 1_555 1_555 1_555 121 no
C57 C62 C61 1_555 1_555 1_555 121.0(7) yes
C57 C62 H62 1_555 1_555 1_555 121 no
C61 C62 H62 1_555 1_555 1_555 118 no

loop_
_geom_bond_atom_site_label_1
_geom_bond_atom_site_label_2
_geom_bond_site_symmetry_2
_geom_bond_distance
_geom_bond_publ_flag
Cl1 C10 . 1.750(7) yes
Cl51 C60 . 1.737(8) yes
O2 C4 . 1.236(9) yes
O52 C54 . 1.230(9) yes
N3 C4 . 1.305(9) yes
N3 H3A . .99 no
N3 H3B . .96 no
N53 C54 . 1.309(9) yes
N53 H53A . .97 no
N53 H53B . .97 no
C4 C5 . 1.515(9) yes
C5 C6 . 1.574(9) yes
C5 C6 2_666 1.560(10) yes
C5 H5 . 1.00 no
C6 C7 . 1.496(9) yes
C6 H6 . .98 no
C7 C8 . 1.364(11) yes
C7 C12 . 1.402(10) yes
C8 C9 . 1.394(11) yes
C8 H8 . .98 no
C9 C10 . 1.390(11) yes
C9 H9 . .97 no
C10 C11 . 1.361(11) yes
C11 C12 . 1.378(11) yes
C11 H11 . .96 no
C12 H12 . .99 no
C54 C55 . 1.527(9) yes
C55 C56 . 1.541(9) yes
C55 C56 2_656 1.587(10) yes
C55 H55 . .96 no
C56 C57 . 1.502(10) yes
C56 H56 . .97 no
C57 C58 . 1.393(11) yes
C57 C62 . 1.393(10) yes
C58 C59 . 1.401(11) yes
C58 H58 . .97 no
C59 C60 . 1.364(12) yes
C59 H59 . .95 no
C60 C61 . 1.369(13) yes
C61 C62 . 1.397(11) yes
C61 H61 . .97 no
C62 H62 . .98 no

loop_
_geom_hbond_atom_site_label_D
_geom_hbond_atom_site_label_H
_geom_hbond_atom_site_label_A
_geom_hbond_site_symmetry_A
_geom_hbond_distance_DH
_geom_hbond_distance_HA
_geom_hbond_distance_DA
_geom_hbond_angle_DHA
N3 H3A O2 2_766 .99 1.94 2.925(7) 173
N3 H3B O2 1_554 .96 2.11 3.007(8) 156
N53 H53A O52 2_556 .97 2.06 3.005(7) 164
N53 H53B O52 1_554 .97 2.32 3.163(9) 146
